data_2000093
loop_
_publ_author_name
'Gimbert, Yves'
'Robert, Fr\'ed\'eric'
'Durif, Andr\'e'
'Averbuch, Marie-Th\'er\`ese'
'Kann, Nina'
'Greene, Andrew E.'

_publ_section_title
;
 Synthesis and Characterization of New Binuclear Co(0) Complexes with
 Diphosphinoamine Ligands. A Potential Approach for Asymmetric
 Pauson-Khand Reactions
;
_journal_coden_ASTM JOCEAH
_journal_issue 10
_journal_name_full 'The Journal of Organic Chemistry'
_journal_page_first 3492
_journal_page_last 3497
_journal_paper_doi 10.1021/jo982245o
_journal_volume 64
_journal_year 1999
_chemical_formula_sum 'C17 H19 N5 P2'
_chemical_melting_point 389.15
_space_group_IT_number 14
_symmetry_cell_setting monoclinic
_symmetry_space_group_name_Hall '-P 2yab'
_symmetry_space_group_name_H-M 'P 1 21/a 1'
_cell_angle_alpha 90
_cell_angle_beta 98.74(2)
_cell_angle_gamma 90
_cell_formula_units_Z 4
_cell_length_a 7.594(3)
_cell_length_b 17.346(4)
_cell_length_c 14.106(2)
_cell_volume 1836.544
_exptl_crystal_colour colorless
_exptl_crystal_density_diffrn 1.28
_refine_ls_R_factor_gt 0.033
_refine_ls_wR_factor_gt 0.033
_cod_depositor_comments
;
 Updated bibliographic information.

 Antanas Vaitkus,
 2019-10-10
;
_cod_original_sg_symbol_H-M 'P 21/a'
_cod_database_code 2000093

loop_
_symmetry_equiv_pos_site_id
_symmetry_equiv_pos_as_xyz
1 x,y,z
2 1/2-x,1/2+y,-z
3 -x,-y,-z
4 -1/2+x,-1/2-y,z

loop_
_atom_site_label
_atom_site_type_symbol
_atom_site_fract_x
_atom_site_fract_y
_atom_site_fract_z
P1 P 0.54760(4) 0.01344(2) 0.12653(2)
P2 P 0.29704(4) 0.02298(2) 0.25141(2)
N1 N 0.5128(1) 0.03526(5) 0.23964(6)
N2 N 0.7063(1) 0.08263(5) 0.11342(7)
N3 N 0.6863(1) -0.06492(5) 0.13878(7)
N4 N 0.2504(1) 0.09547(6) 0.32634(8)
N5 N 0.3175(1) -0.05064(6) 0.33637(7)
C1 C 0.6553(2) 0.0492(1) 0.32149(9)
C2 C 0.6831(2) 0.16003(7) 0.13091(9)
C3 C 0.7932(2) 0.20146(8) 0.0834(1)
C4 C 0.8859(2) 0.1492(1) 0.0335(1)
C5 C 0.8293(2) 0.07771(8) 0.05097(9)
C6 C 0.8523(2) -0.07574(8) 0.1939(1)
C7 C 0.8909(2) -0.15170(9) 0.1969(1)
C8 C 0.7470(2) -0.19013(8) 0.1428(1)
C9 C 0.6245(2) -0.13713(7) 0.10812(8)
C10 C 0.1167(2) 0.14800(8) 0.2949(1)
C11 C 0.0972(2) 0.19496(9) 0.3693(2)
C12 C 0.2195(2) 0.17123(9) 0.4490(1)
C13 C 0.3114(2) 0.11089(8) 0.4226(1)
C14 C 0.4058(2) -0.11853(7) 0.3245(1)
C15 C 0.3518(2) -0.17322(8) 0.3819(1)
C16 C 0.2235(2) -0.13928(8) 0.4306(1)
C17 C 0.2018(2) -0.06531(8) 0.40137(8)
H1 H 0.626(2) 0.094(1) 0.361(1)
H2 H 0.760(2) 0.0609(9) 0.298(1)
H3 H 0.673(3) 0.008(1) 0.358(1)
H4 H 0.598(2) 0.1749(8) 0.171(1)
H5 H 0.801(2) 0.2578(9) 0.085(1)
H6 H 0.971(2) 0.1598(9) -0.009(1)
H7 H 0.857(2) 0.0276(9) 0.031(1)
H8 H 0.919(2) -0.0346(9) 0.222(1)
H9 H 0.998(2) -0.174(1) 0.232(1)
H10 H 0.737(2) -0.2467(9) 0.131(1)
H11 H 0.509(2) -0.1422(8) 0.0683(9)
H12 H 0.064(2) 0.1460(8) 0.231(1)
H13 H 0.028(2) 0.236(1) 0.368(1)
H14 H 0.245(2) 0.1899(9) 0.513(1)
H15 H 0.405(2) 0.0770(9) 0.460(1)
H16 H 0.486(2) -0.1221(8) 0.280(1)
H17 H 0.400(2) -0.2289(9) 0.389(1)
H18 H 0.165(2) -0.1617(9) 0.477(1)
H19 H 0.134(2) -0.0246(7) 0.4160(9)

loop_
_atom_type_symbol
_atom_type_radius_bond
C 0.68
H 0.23
N 0.68
P 1.05
